data_7701190
loop_
_publ_author_name
'Vivancos, \'Angela'
'Poveda, Dionisio'
'Mu\~noz, Alonso'
'Moreno, Julia'
'Bautista, Delia'
'Gonz\'alez-Herrero, Pablo'

_publ_section_title
;
 Selective synthesis, reactivity and luminescence of unsymmetrical
 bis-cyclometalated Pt(iv) complexes.
;
_journal_issue 38
_journal_name_full 'Dalton transactions (Cambridge, England : 2003)'
_journal_page_first 14367
_journal_page_last 14382
_journal_paper_doi 10.1039/c9dt02431j
_journal_volume 48
_journal_year 2019
_chemical_formula_sum 'C23 H16 Cl2 F2 N2 Pt'
_chemical_formula_weight 624.37
_space_group_crystal_system monoclinic
_space_group_IT_number 14
_space_group_name_Hall '-P 2yn'
_space_group_name_H-M_alt 'P 1 21/n 1'
_symmetry_space_group_name_Hall '-P 2yn'
_symmetry_space_group_name_H-M 'P 1 21/n 1'
_atom_sites_solution_hydrogens geom
_audit_creation_method SHELXL-2016/6
_audit_update_record
;
2019-05-01 deposited with the CCDC.    2019-09-10 downloaded from the CCDC.
;
_cell_angle_alpha 90
_cell_angle_beta 106.659(2)
_cell_angle_gamma 90
_cell_formula_units_Z 4
_cell_length_a 11.4079(5)
_cell_length_b 12.6215(5)
_cell_length_c 15.1221(6)
_cell_measurement_reflns_used 9421
_cell_measurement_temperature 100(2)
_cell_measurement_theta_max 30.59
_cell_measurement_theta_min 2.49
_cell_volume 2085.96(15)
_computing_cell_refinement 'SAINT V8.38A (Bruker AXS Inc.)'
_computing_data_collection 'APEX3 2017.3 (Bruker AXS Inc.)'
_computing_data_reduction 'SAINT V8.38A (Bruker AXS Inc.)'
_computing_molecular_graphics 'Bruker SHELXTL'
_computing_publication_material 'Bruker SHELXTL'
_computing_structure_refinement 'SHELXL-2016/6 (Sheldrick, 2016)'
_computing_structure_solution 'SHELXT 2014/5 (Sheldrick, 2014)'
_diffrn_ambient_temperature 100(2)
_diffrn_detector_area_resol_mean 10.4167
_diffrn_measured_fraction_theta_full 1.000
_diffrn_measured_fraction_theta_max 1.000
_diffrn_measurement_device_type 'Bruker D8 QUEST'
_diffrn_measurement_method '\w-scans '
_diffrn_radiation_type MoK\a
_diffrn_radiation_wavelength 0.71073
_diffrn_reflns_av_R_equivalents 0.0464
_diffrn_reflns_av_unetI/netI 0.0165
_diffrn_reflns_Laue_measured_fraction_full 1.000
_diffrn_reflns_Laue_measured_fraction_max 1.000
_diffrn_reflns_limit_h_max 15
_diffrn_reflns_limit_h_min -15
_diffrn_reflns_limit_k_max 16
_diffrn_reflns_limit_k_min -16
_diffrn_reflns_limit_l_max 20
_diffrn_reflns_limit_l_min -20
_diffrn_reflns_number 102150
_diffrn_reflns_point_group_measured_fraction_full 1.000
_diffrn_reflns_point_group_measured_fraction_max 1.000
_diffrn_reflns_theta_full 25.242
_diffrn_reflns_theta_max 28.271
_diffrn_reflns_theta_min 1.987
_diffrn_source 'high brilliance microfocus sealed tube '
_exptl_absorpt_coefficient_mu 7.013
_exptl_absorpt_correction_T_max 0.7461
_exptl_absorpt_correction_T_min 0.5780
_exptl_absorpt_correction_type multi-scan
_exptl_absorpt_process_details ' SADABS-2016/2'
_exptl_crystal_colour colourless
_exptl_crystal_density_diffrn 1.988
_exptl_crystal_description prism
_exptl_crystal_F_000 1192
_exptl_crystal_size_max 0.150
_exptl_crystal_size_mid 0.140
_exptl_crystal_size_min 0.090
_refine_diff_density_max 1.207
_refine_diff_density_min -0.934
_refine_diff_density_rms 0.096
_refine_ls_extinction_method none
_refine_ls_goodness_of_fit_ref 1.097
_refine_ls_hydrogen_treatment constr
_refine_ls_matrix_type full
_refine_ls_number_parameters 272
_refine_ls_number_reflns 5178
_refine_ls_number_restraints 0
_refine_ls_restrained_S_all 1.097
_refine_ls_R_factor_all 0.0220
_refine_ls_R_factor_gt 0.0173
_refine_ls_shift/su_max 0.002
_refine_ls_shift/su_mean 0.000
_refine_ls_structure_factor_coef Fsqd
_refine_ls_weighting_details 'w=1/[\s^2^(Fo^2^)+(0.0111P)^2^+2.7469P] where P=(Fo^2^+2Fc^2^)/3'
_refine_ls_weighting_scheme calc
_refine_ls_wR_factor_gt 0.0328
_refine_ls_wR_factor_ref 0.0337
_reflns_Friedel_coverage 0.000
_reflns_number_gt 4701
_reflns_number_total 5178
_reflns_threshold_expression 'I > 2\s(I)'
_cod_data_source_file c9dt02431j2.cif
_cod_data_source_block AVU_16-0MSP_a
_cod_depositor_comments 'Adding full bibliography for 7701188--7701194.cif.'
_cod_database_code 7701190
_shelx_shelxl_version_number 2016/6
_shelx_space_group_comment
;
The symmetry employed for this shelxl refinement is uniquely defined
by the following loop, which should always be used as a source of
symmetry information in preference to the above space-group names.
They are only intended as comments.
;
_shelx_estimated_absorpt_t_min 0.419
_shelx_estimated_absorpt_t_max 0.571

loop_
_space_group_symop_operation_xyz
'x, y, z'
'-x+1/2, y+1/2, -z+1/2'
'-x, -y, -z'
'x-1/2, -y-1/2, z-1/2'

loop_
_atom_site_label
_atom_site_type_symbol
_atom_site_fract_x
_atom_site_fract_y
_atom_site_fract_z
_atom_site_U_iso_or_equiv
_atom_site_adp_type
_atom_site_occupancy
_atom_site_site_symmetry_order
_atom_site_calc_flag
_atom_site_refinement_flags_posn
_atom_site_refinement_flags_adp
Pt1 Pt 0.12615(2) 0.32280(2) 0.39395(2) 0.00881(3) Uani 1 1 d . .
Cl1 Cl -0.08094(5) 0.33841(4) 0.41019(4) 0.01293(11) Uani 1 1 d . .
Cl2 Cl 0.05753(5) 0.31109(4) 0.23466(4) 0.01460(11) Uani 1 1 d . .
N1 N 0.19079(16) 0.32664(15) 0.53296(13) 0.0108(4) Uani 1 1 d . .
N2 N 0.14777(17) 0.48648(15) 0.37242(13) 0.0117(4) Uani 1 1 d . .
C1 C 0.1209(2) 0.16730(18) 0.41957(16) 0.0124(4) Uani 1 1 d . .
C2 C 0.0775(2) 0.08850(18) 0.35428(17) 0.0146(5) Uani 1 1 d . .
H2 H 0.046845 0.105210 0.290541 0.018 Uiso 1 1 calc R U
C3 C 0.0801(2) -0.01459(19) 0.38467(17) 0.0169(5) Uani 1 1 d . .
F1 F 0.03207(15) -0.09093(11) 0.32175(11) 0.0263(4) Uani 1 1 d . .
C4 C 0.1252(2) -0.04491(19) 0.47562(17) 0.0166(5) Uani 1 1 d . .
H4 H 0.126479 -0.116951 0.494077 0.020 Uiso 1 1 calc R U
C5 C 0.1682(2) 0.03526(19) 0.53818(16) 0.0147(5) Uani 1 1 d . .
F2 F 0.21109(14) 0.00685(11) 0.62818(10) 0.0214(3) Uani 1 1 d . .
C6 C 0.1665(2) 0.14155(18) 0.51375(16) 0.0123(4) Uani 1 1 d . .
C7 C 0.2048(2) 0.23098(18) 0.57717(16) 0.0125(5) Uani 1 1 d . .
C8 C 0.2510(2) 0.22827(19) 0.67261(16) 0.0157(5) Uani 1 1 d . .
H8 H 0.261241 0.162386 0.704278 0.019 Uiso 1 1 calc R U
C9 C 0.2822(2) 0.3219(2) 0.72164(16) 0.0174(5) Uani 1 1 d . .
H9 H 0.313782 0.320322 0.786984 0.021 Uiso 1 1 calc R U
C10 C 0.2674(2) 0.41742(19) 0.67531(16) 0.0162(5) Uani 1 1 d . .
H10 H 0.288873 0.482171 0.707968 0.019 Uiso 1 1 calc R U
C11 C 0.2207(2) 0.41665(18) 0.58029(16) 0.0128(5) Uani 1 1 d . .
H11 H 0.209477 0.482018 0.547789 0.015 Uiso 1 1 calc R U
C21 C 0.3017(2) 0.3231(2) 0.39158(15) 0.0130(4) Uani 1 1 d . .
C22 C 0.3781(2) 0.2358(2) 0.40172(17) 0.0192(5) Uani 1 1 d . .
H22 H 0.346097 0.166984 0.405526 0.023 Uiso 1 1 calc R U
C23 C 0.5015(2) 0.2477(2) 0.40641(18) 0.0221(6) Uani 1 1 d . .
C24 C 0.5469(2) 0.3490(2) 0.40075(18) 0.0241(6) Uani 1 1 d . .
H24 H 0.630745 0.357873 0.404173 0.029 Uiso 1 1 calc R U
C25 C 0.4719(2) 0.4367(2) 0.39023(17) 0.0211(5) Uani 1 1 d . .
H25 H 0.504514 0.505216 0.386381 0.025 Uiso 1 1 calc R U
C26 C 0.3486(2) 0.42536(19) 0.38520(16) 0.0151(5) Uani 1 1 d . .
C27 C 0.2624(2) 0.51383(19) 0.37116(15) 0.0139(5) Uani 1 1 d . .
C28 C 0.2875(2) 0.6188(2) 0.35497(18) 0.0203(5) Uani 1 1 d . .
H28 H 0.368005 0.639135 0.355732 0.024 Uiso 1 1 calc R U
C29 C 0.1954(2) 0.69321(19) 0.33784(18) 0.0216(5) Uani 1 1 d . .
H29 H 0.211840 0.764769 0.325950 0.026 Uiso 1 1 calc R U
C30 C 0.0787(2) 0.66324(19) 0.33803(18) 0.0194(5) Uani 1 1 d . .
H30 H 0.013974 0.713465 0.326117 0.023 Uiso 1 1 calc R U
C31 C 0.0586(2) 0.55849(18) 0.35596(17) 0.0156(5) Uani 1 1 d . .
H31 H -0.021033 0.537169 0.356568 0.019 Uiso 1 1 calc R U
C32 C 0.5828(3) 0.1522(3) 0.4180(2) 0.0362(7) Uani 1 1 d . .
H32A H 0.610080 0.132041 0.483326 0.054 Uiso 1 1 calc R U
H32B H 0.654156 0.168850 0.396729 0.054 Uiso 1 1 calc R U
H32C H 0.537382 0.093320 0.381613 0.054 Uiso 1 1 calc R U

loop_
_atom_site_aniso_label
_atom_site_aniso_U_11
_atom_site_aniso_U_22
_atom_site_aniso_U_33
_atom_site_aniso_U_23
_atom_site_aniso_U_13
_atom_site_aniso_U_12
Pt1 0.00964(4) 0.00701(4) 0.00986(4) 0.00038(4) 0.00292(3) 0.00171(3)
Cl1 0.0115(2) 0.0117(3) 0.0160(3) -0.0014(2) 0.0047(2) 0.00050(19)
Cl2 0.0171(3) 0.0151(3) 0.0110(2) -0.0010(2) 0.0032(2) 0.0025(2)
N1 0.0109(9) 0.0105(9) 0.0111(9) 0.0011(8) 0.0033(7) 0.0004(8)
N2 0.0153(10) 0.0093(9) 0.0115(9) 0.0008(7) 0.0056(7) -0.0010(7)
C1 0.0119(11) 0.0082(10) 0.0184(11) 0.0023(9) 0.0061(9) 0.0033(8)
C2 0.0164(12) 0.0120(11) 0.0145(11) -0.0020(9) 0.0030(9) 0.0013(9)
C3 0.0170(11) 0.0104(11) 0.0217(12) -0.0062(10) 0.0030(10) 0.0004(9)
F1 0.0386(9) 0.0103(7) 0.0249(8) -0.0054(6) 0.0012(7) -0.0011(6)
C4 0.0164(12) 0.0090(11) 0.0250(13) 0.0045(10) 0.0067(10) 0.0042(9)
C5 0.0140(11) 0.0141(11) 0.0158(11) 0.0046(10) 0.0040(9) 0.0027(9)
F2 0.0316(8) 0.0151(7) 0.0155(7) 0.0059(6) 0.0036(6) 0.0024(6)
C6 0.0111(11) 0.0108(10) 0.0158(11) -0.0007(9) 0.0050(9) 0.0010(8)
C7 0.0107(11) 0.0118(11) 0.0148(11) 0.0011(9) 0.0033(9) 0.0018(9)
C8 0.0163(12) 0.0162(12) 0.0132(11) 0.0035(9) 0.0018(9) 0.0030(9)
C9 0.0161(11) 0.0221(12) 0.0121(11) 0.0012(10) 0.0012(9) 0.0030(10)
C10 0.0169(12) 0.0162(12) 0.0145(12) -0.0026(9) 0.0027(9) -0.0012(9)
C11 0.0131(11) 0.0108(11) 0.0149(11) -0.0001(9) 0.0048(9) -0.0003(9)
C21 0.0110(10) 0.0193(11) 0.0096(10) -0.0003(9) 0.0041(8) 0.0019(9)
C22 0.0198(13) 0.0187(13) 0.0196(13) 0.0014(10) 0.0064(10) 0.0051(10)
C23 0.0161(13) 0.0304(14) 0.0193(13) 0.0011(11) 0.0043(10) 0.0088(11)
C24 0.0136(12) 0.0356(16) 0.0244(14) 0.0027(12) 0.0074(10) 0.0022(11)
C25 0.0166(12) 0.0275(14) 0.0205(13) 0.0021(11) 0.0074(10) -0.0034(10)
C26 0.0151(12) 0.0191(12) 0.0123(11) 0.0019(9) 0.0059(9) 0.0007(9)
C27 0.0164(12) 0.0165(12) 0.0104(10) -0.0010(9) 0.0065(9) -0.0018(9)
C28 0.0223(13) 0.0184(13) 0.0235(13) 0.0033(11) 0.0118(11) -0.0047(10)
C29 0.0317(15) 0.0106(12) 0.0263(13) 0.0025(10) 0.0143(11) -0.0025(10)
C30 0.0254(13) 0.0123(12) 0.0226(13) 0.0043(10) 0.0099(10) 0.0063(10)
C31 0.0163(12) 0.0131(11) 0.0194(12) 0.0010(9) 0.0084(10) 0.0008(9)
C32 0.0221(15) 0.0382(18) 0.049(2) 0.0074(15) 0.0122(14) 0.0160(13)

loop_
_atom_type_symbol
_atom_type_description
_atom_type_scat_dispersion_real
_atom_type_scat_dispersion_imag
_atom_type_scat_source
C C 0.0033 0.0016 'International Tables Vol C Tables 4.2.6.8 and 6.1.1.4'
H H 0.0000 0.0000 'International Tables Vol C Tables 4.2.6.8 and 6.1.1.4'
N N 0.0061 0.0033 'International Tables Vol C Tables 4.2.6.8 and 6.1.1.4'
F F 0.0171 0.0103 'International Tables Vol C Tables 4.2.6.8 and 6.1.1.4'
Cl Cl 0.1484 0.1585 'International Tables Vol C Tables 4.2.6.8 and 6.1.1.4'
Pt Pt -1.7033 8.3905 'International Tables Vol C Tables 4.2.6.8 and 6.1.1.4'

loop_
_geom_angle_atom_site_label_1
_geom_angle_atom_site_label_2
_geom_angle_atom_site_label_3
_geom_angle
C1 Pt1 C21 95.19(9)
C1 Pt1 N1 81.06(9)
C21 Pt1 N1 87.15(8)
C1 Pt1 N2 175.16(8)
C21 Pt1 N2 80.49(9)
N1 Pt1 N2 96.48(7)
C1 Pt1 Cl2 96.82(7)
C21 Pt1 Cl2 91.32(6)
N1 Pt1 Cl2 177.25(6)
N2 Pt1 Cl2 85.52(5)
C1 Pt1 Cl1 88.65(6)
C21 Pt1 Cl1 173.44(7)
N1 Pt1 Cl1 88.20(5)
N2 Pt1 Cl1 95.45(5)
Cl2 Pt1 Cl1 93.511(19)
C11 N1 C7 120.91(19)
C11 N1 Pt1 122.68(15)
C7 N1 Pt1 116.39(15)
C31 N2 C27 120.7(2)
C31 N2 Pt1 125.29(16)
C27 N2 Pt1 113.92(15)
C2 C1 C6 120.5(2)
C2 C1 Pt1 126.02(18)
C6 C1 Pt1 113.51(17)
C3 C2 C1 118.0(2)
C3 C2 H2 121.0
C1 C2 H2 121.0
F1 C3 C4 117.6(2)
F1 C3 C2 118.2(2)
C4 C3 C2 124.2(2)
C5 C4 C3 116.1(2)
C5 C4 H4 122.0
C3 C4 H4 122.0
F2 C5 C4 116.8(2)
F2 C5 C6 119.7(2)
C4 C5 C6 123.5(2)
C5 C6 C1 117.7(2)
C5 C6 C7 126.2(2)
C1 C6 C7 116.1(2)
N1 C7 C8 119.1(2)
N1 C7 C6 112.9(2)
C8 C7 C6 128.0(2)
C9 C8 C7 119.9(2)
C9 C8 H8 120.1
C7 C8 H8 120.1
C10 C9 C8 119.9(2)
C10 C9 H9 120.1
C8 C9 H9 120.1
C9 C10 C11 118.4(2)
C9 C10 H10 120.8
C11 C10 H10 120.8
N1 C11 C10 121.8(2)
N1 C11 H11 119.1
C10 C11 H11 119.1
C22 C21 C26 119.8(2)
C22 C21 Pt1 126.37(19)
C26 C21 Pt1 113.67(17)
C21 C22 C23 120.8(2)
C21 C22 H22 119.6
C23 C22 H22 119.6
C24 C23 C22 118.9(2)
C24 C23 C32 121.1(2)
C22 C23 C32 120.0(3)
C25 C24 C23 121.0(2)
C25 C24 H24 119.5
C23 C24 H24 119.5
C24 C25 C26 120.4(2)
C24 C25 H25 119.8
C26 C25 H25 119.8
C25 C26 C21 119.1(2)
C25 C26 C27 123.7(2)
C21 C26 C27 117.1(2)
N2 C27 C28 119.5(2)
N2 C27 C26 114.5(2)
C28 C27 C26 126.0(2)
C29 C28 C27 119.8(2)
C29 C28 H28 120.1
C27 C28 H28 120.1
C28 C29 C30 119.7(2)
C28 C29 H29 120.1
C30 C29 H29 120.1
C31 C30 C29 118.4(2)
C31 C30 H30 120.8
C29 C30 H30 120.8
N2 C31 C30 121.9(2)
N2 C31 H31 119.0
C30 C31 H31 119.0
C23 C32 H32A 109.5
C23 C32 H32B 109.5
H32A C32 H32B 109.5
C23 C32 H32C 109.5
H32A C32 H32C 109.5
H32B C32 H32C 109.5

loop_
_geom_bond_atom_site_label_1
_geom_bond_atom_site_label_2
_geom_bond_distance
Pt1 C1 2.005(2)
Pt1 C21 2.014(2)
Pt1 N1 2.0190(18)
Pt1 N2 2.1168(19)
Pt1 Cl2 2.3142(5)
Pt1 Cl1 2.4522(5)
N1 C11 1.334(3)
N1 C7 1.367(3)
N2 C31 1.333(3)
N2 C27 1.358(3)
C1 C2 1.389(3)
C1 C6 1.407(3)
C2 C3 1.377(3)
C2 H2 0.9500
C3 F1 1.354(3)
C3 C4 1.377(3)
C4 C5 1.376(3)
C4 H4 0.9500
C5 F2 1.356(3)
C5 C6 1.390(3)
C6 C7 1.464(3)
C7 C8 1.388(3)
C8 C9 1.386(3)
C8 H8 0.9500
C9 C10 1.380(3)
C9 H9 0.9500
C10 C11 1.382(3)
C10 H10 0.9500
C11 H11 0.9500
C21 C22 1.386(3)
C21 C26 1.410(3)
C22 C23 1.397(4)
C22 H22 0.9500
C23 C24 1.391(4)
C23 C32 1.500(4)
C24 C25 1.380(4)
C24 H24 0.9500
C25 C26 1.394(3)
C25 H25 0.9500
C26 C27 1.462(3)
C27 C28 1.393(3)
C28 C29 1.377(4)
C28 H28 0.9500
C29 C30 1.385(4)
C29 H29 0.9500
C30 C31 1.382(3)
C30 H30 0.9500
C31 H31 0.9500
C32 H32A 0.9800
C32 H32B 0.9800
C32 H32C 0.9800
